data_7719744
loop_
_publ_author_name
'Varmu&#x17e;ov&#xe1;, V&#x11b;ra'
'C&#xed;sa&#x159;ov&#xe1;, Ivana'
'&#x160;t&#x11b;pni&#x10d;ka, Petr'

_publ_section_title
;
 Synthesis, coordination, and catalytic application of phosphinoferrocene
 ligands bearing flexible thienyl and thiazolyl pendants.
;
_journal_issue 44
_journal_name_full 'Dalton transactions (Cambridge, England : 2003)'
_journal_page_first 16611
_journal_page_last 16628
_journal_paper_doi 10.1039/d5dt02216a
_journal_volume 54
_journal_year 2025
_chemical_formula_moiety 'C52 H44 Cl2 Fe2 N2 P2 Pd S2'
_chemical_formula_sum 'C52 H44 Cl2 Fe2 N2 P2 Pd S2'
_chemical_formula_weight 1111.95
_space_group_crystal_system monoclinic
_space_group_IT_number 14
_space_group_name_Hall '-P 2yn'
_space_group_name_H-M_alt 'P 1 21/n 1'
_atom_sites_solution_hydrogens geom
_atom_sites_solution_primary direct
_atom_sites_solution_secondary difmap
_audit_creation_method SHELXL-2017/1
_audit_update_record
;
2025-09-01 deposited with the CCDC.	2025-10-17 downloaded from the CCDC.
;
_cell_angle_alpha 90
_cell_angle_beta 99.153(2)
_cell_angle_gamma 90
_cell_formula_units_Z 2
_cell_length_a 10.9837(5)
_cell_length_b 12.6909(5)
_cell_length_c 16.3131(7)
_cell_measurement_reflns_used 9728
_cell_measurement_temperature 120(2)
_cell_measurement_theta_max 28.29
_cell_measurement_theta_min 2.47
_cell_volume 2244.98(17)
_computing_cell_refinement 'SAINT V8.40B (Bruker AXS LLC, 2019)'
_computing_data_collection 'Bruker Instrument Service v8.5.1.2 Release'
_computing_data_reduction 'SAINT V8.40B (Bruker AXS LLC, 2019)'
_computing_molecular_graphics 'PLATON (Spek, 2017)'
_computing_publication_material 'PLATON (Spek, 2017)'
_computing_structure_refinement 'SHELXL-2017 (Sheldrick, 2017)'
_computing_structure_solution 'SHELXT 2018 (Sheldrick, 2018)'
_diffrn_ambient_temperature 120(2)
_diffrn_measured_fraction_theta_full 0.997
_diffrn_measured_fraction_theta_max 0.997
_diffrn_measurement_device_type 'Bruker D8 VENTURE Kappa Duo'
_diffrn_measurement_method '\f and \w scans'
_diffrn_radiation_monochromator 'Quazar Mo multilayer optic'
_diffrn_radiation_source 'micro-focus sealed tube'
_diffrn_radiation_type MoK\a
_diffrn_radiation_wavelength 0.71073
_diffrn_reflns_av_R_equivalents 0.0203
_diffrn_reflns_av_unetI/netI 0.0136
_diffrn_reflns_Laue_measured_fraction_full 0.997
_diffrn_reflns_Laue_measured_fraction_max 0.997
_diffrn_reflns_limit_h_max 13
_diffrn_reflns_limit_h_min -14
_diffrn_reflns_limit_k_max 14
_diffrn_reflns_limit_k_min -16
_diffrn_reflns_limit_l_max 21
_diffrn_reflns_limit_l_min -21
_diffrn_reflns_number 34326
_diffrn_reflns_point_group_measured_fraction_full 0.997
_diffrn_reflns_point_group_measured_fraction_max 0.997
_diffrn_reflns_theta_full 25.242
_diffrn_reflns_theta_max 28.288
_diffrn_reflns_theta_min 2.043
_exptl_absorpt_coefficient_mu 1.358
_exptl_absorpt_correction_T_max 0.78
_exptl_absorpt_correction_T_min 0.71
_exptl_absorpt_correction_type multi-scan
_exptl_absorpt_process_details
;
Krause, L., Herbst-Irmer, R., Sheldrick, G. M., Stalke, D. (2015).
J. Appl. Cryst. 48, 3-10.
;
_exptl_crystal_colour red
_exptl_crystal_density_diffrn 1.645
_exptl_crystal_description prism
_exptl_crystal_F_000 1128
_exptl_crystal_size_max 0.27
_exptl_crystal_size_mid 0.21
_exptl_crystal_size_min 0.19
_refine_diff_density_max 0.442
_refine_diff_density_min -0.622
_refine_diff_density_rms 0.062
_refine_ls_extinction_method none
_refine_ls_goodness_of_fit_ref 1.122
_refine_ls_hydrogen_treatment constr
_refine_ls_matrix_type full
_refine_ls_number_parameters 332
_refine_ls_number_reflns 5558
_refine_ls_number_restraints 0
_refine_ls_restrained_S_all 1.122
_refine_ls_R_factor_all 0.0233
_refine_ls_R_factor_gt 0.0229
_refine_ls_shift/su_max 0.002
_refine_ls_shift/su_mean 0.000
_refine_ls_structure_factor_coef Fsqd
_refine_ls_weighting_details 'w=1/[\s^2^(Fo^2^)+(0.0167P)^2^+2.5346P] where P=(Fo^2^+2Fc^2^)/3'
_refine_ls_weighting_scheme calc
_refine_ls_wR_factor_gt 0.0553
_refine_ls_wR_factor_ref 0.0555
_reflns_Friedel_coverage 0.000
_reflns_number_gt 5453
_reflns_number_total 5558
_reflns_threshold_expression 'I > 2\s(I)'
_cod_data_source_file d5dt02216a2.cif
_cod_data_source_block vv390
_cod_depositor_comments 'Adding full bibliography for 7719737--7719748.cif.'
_cod_original_sg_symbol_H-M 'P 21/n'
_cod_database_code 7719744
_shelx_shelxl_version_number 2017/1
_shelx_space_group_comment
;
The symmetry employed for this shelxl refinement is uniquely defined
by the following loop, which should always be used as a source of
symmetry information in preference to the above space-group names.
They are only intended as comments.
;
_shelx_estimated_absorpt_t_min 0.711
_shelx_estimated_absorpt_t_max 0.782

loop_
_space_group_symop_operation_xyz
'x, y, z'
'-x+1/2, y+1/2, -z+1/2'
'-x, -y, -z'
'x-1/2, -y-1/2, z-1/2'

loop_
_atom_site_label
_atom_site_type_symbol
_atom_site_fract_x
_atom_site_fract_y
_atom_site_fract_z
_atom_site_U_iso_or_equiv
_atom_site_adp_type
_atom_site_occupancy
_atom_site_site_symmetry_order
_atom_site_calc_flag
_atom_site_refinement_flags_posn
_atom_site_refinement_flags_adp
_atom_site_refinement_flags_occupancy
_atom_site_disorder_assembly
_atom_site_disorder_group
Pd1 Pd 0.500000 0.000000 0.500000 0.01113(5) Uani 1 2 d S . P . .
Cl1 Cl 0.67022(3) -0.01999(3) 0.60143(2) 0.01852(8) Uani 1 1 d . . . . .
Fe1 Fe 0.44390(2) 0.30700(2) 0.60728(2) 0.01371(6) Uani 1 1 d . . . . .
P1 P 0.58645(3) 0.16145(3) 0.46935(2) 0.01160(8) Uani 1 1 d . . . . .
C1 C 0.28478(15) 0.38060(14) 0.62539(11) 0.0212(3) Uani 1 1 d . . . . .
C2 C 0.26547(15) 0.32305(15) 0.54926(11) 0.0212(3) Uani 1 1 d . . . . .
H2 H 0.239093 0.351923 0.495645 0.025 Uiso 1 1 calc R U . . .
C3 C 0.29242(15) 0.21515(14) 0.56731(11) 0.0208(3) Uani 1 1 d . . . . .
H3 H 0.287272 0.159489 0.527976 0.025 Uiso 1 1 calc R U . . .
C4 C 0.32841(16) 0.20527(14) 0.65452(11) 0.0218(3) Uani 1 1 d . . . . .
H4 H 0.351610 0.141833 0.683795 0.026 Uiso 1 1 calc R U . . .
C5 C 0.32359(16) 0.30719(15) 0.69035(11) 0.0219(3) Uani 1 1 d . . . . .
H5 H 0.342952 0.323454 0.747796 0.026 Uiso 1 1 calc R U . . .
C6 C 0.58512(13) 0.25972(12) 0.54870(9) 0.0133(3) Uani 1 1 d . . . . .
C7 C 0.61433(14) 0.24134(13) 0.63629(10) 0.0164(3) Uani 1 1 d . . . . .
H7 H 0.632421 0.175030 0.662418 0.020 Uiso 1 1 calc R U . . .
C8 C 0.61137(15) 0.34036(14) 0.67721(10) 0.0192(3) Uani 1 1 d . . . . .
H8 H 0.628115 0.351417 0.735515 0.023 Uiso 1 1 calc R U . . .
C9 C 0.57930(15) 0.41949(13) 0.61636(11) 0.0192(3) Uani 1 1 d . . . . .
H9 H 0.569887 0.492424 0.626888 0.023 Uiso 1 1 calc R U . . .
C10 C 0.56359(14) 0.37095(12) 0.53677(10) 0.0162(3) Uani 1 1 d . . . . .
H10 H 0.542608 0.405788 0.484902 0.019 Uiso 1 1 calc R U . . .
C11 C 0.74798(14) 0.14659(13) 0.45960(9) 0.0148(3) Uani 1 1 d . . . . .
C12 C 0.83910(16) 0.21074(17) 0.50152(12) 0.0277(4) Uani 1 1 d . . . . .
H12 H 0.818103 0.264855 0.537016 0.033 Uiso 1 1 calc R U . . .
C13 C 0.96128(18) 0.1960(2) 0.49172(15) 0.0384(5) Uani 1 1 d . . . . .
H13 H 1.023734 0.239420 0.521380 0.046 Uiso 1 1 calc R U . . .
C14 C 0.99271(17) 0.11874(18) 0.43915(12) 0.0297(4) Uani 1 1 d . . . . .
H14 H 1.076239 0.109936 0.431919 0.036 Uiso 1 1 calc R U . . .
C15 C 0.90242(17) 0.05451(15) 0.39727(11) 0.0238(4) Uani 1 1 d . . . . .
H15 H 0.923709 0.001318 0.361093 0.029 Uiso 1 1 calc R U . . .
C16 C 0.78024(16) 0.06748(13) 0.40790(11) 0.0193(3) Uani 1 1 d . . . . .
H16 H 0.718463 0.022172 0.379774 0.023 Uiso 1 1 calc R U . . .
C17 C 0.52078(14) 0.23097(12) 0.37484(9) 0.0152(3) Uani 1 1 d . . . . .
C18 C 0.39769(15) 0.26384(13) 0.36486(10) 0.0175(3) Uani 1 1 d . . . . .
H18 H 0.349067 0.248400 0.406581 0.021 Uiso 1 1 calc R U . . .
C19 C 0.34651(16) 0.31875(14) 0.29449(10) 0.0208(3) Uani 1 1 d . . . . .
H19 H 0.263435 0.342119 0.288882 0.025 Uiso 1 1 calc R U . . .
C20 C 0.41531(17) 0.34010(15) 0.23187(11) 0.0249(4) Uani 1 1 d . . . . .
H20 H 0.379655 0.377355 0.183443 0.030 Uiso 1 1 calc R U . . .
C21 C 0.53580(18) 0.30647(17) 0.24110(12) 0.0301(4) Uani 1 1 d . . . . .
H21 H 0.583100 0.319687 0.198239 0.036 Uiso 1 1 calc R U . . .
C22 C 0.58938(16) 0.25323(15) 0.31261(11) 0.0240(4) Uani 1 1 d . . . . .
H22 H 0.673316 0.232103 0.318696 0.029 Uiso 1 1 calc R U . . .
C23 C 0.25810(19) 0.49498(16) 0.63545(14) 0.0309(4) Uani 1 1 d . . . . .
H23A H 0.271142 0.535985 0.585951 0.037 Uiso 1 1 calc R U . A 1
H23B H 0.309877 0.524827 0.685258 0.037 Uiso 1 1 calc R U . A 1
C24 C 0.1172(6) 0.4929(4) 0.6456(4) 0.0199(11) Uani 0.5103(17) 1 d . . P B 1
S1 S 0.00049(9) 0.47859(9) 0.56105(6) 0.0312(3) Uani 0.5103(17) 1 d . . P B 1
N1 N 0.0796(3) 0.4981(3) 0.7155(2) 0.0287(7) Uani 0.5103(17) 1 d . . P B 1
C25 C -0.0465(4) 0.4886(4) 0.7061(3) 0.0322(9) Uani 0.5103(17) 1 d . . P B 1
H25 H -0.089388 0.490667 0.752296 0.039 Uiso 0.5103(17) 1 calc R U P B 1
C26 C -0.1055(3) 0.4762(4) 0.6284(3) 0.0311(8) Uani 0.5103(17) 1 d . . P B 1
H26 H -0.191969 0.467481 0.612801 0.037 Uiso 0.5103(17) 1 calc R U P B 1
C24D C 0.1364(6) 0.5283(4) 0.6477(4) 0.0159(10) Uani 0.4897(17) 1 d . . P B 2
S1D S 0.03067(9) 0.43361(8) 0.66355(8) 0.0334(3) Uani 0.4897(17) 1 d . . P B 2
N1D N 0.0952(3) 0.6248(2) 0.64658(19) 0.0227(6) Uani 0.4897(17) 1 d . . P B 2
C25D C -0.0250(3) 0.6279(3) 0.6571(2) 0.0236(7) Uani 0.4897(17) 1 d . . P B 2
H25D H -0.069742 0.691852 0.657612 0.028 Uiso 0.4897(17) 1 calc R U P B 2
C26D C -0.0775(4) 0.5296(4) 0.6669(4) 0.0328(10) Uani 0.4897(17) 1 d . . P B 2
H26D H -0.160501 0.517853 0.674320 0.039 Uiso 0.4897(17) 1 calc R U P B 2

loop_
_atom_site_aniso_label
_atom_site_aniso_U_11
_atom_site_aniso_U_22
_atom_site_aniso_U_33
_atom_site_aniso_U_23
_atom_site_aniso_U_13
_atom_site_aniso_U_12
Pd1 0.00945(7) 0.01262(8) 0.01121(7) -0.00101(5) 0.00134(5) -0.00138(5)
Cl1 0.01549(17) 0.01724(17) 0.02052(18) 0.00074(14) -0.00421(14) -0.00209(13)
Fe1 0.01099(10) 0.01622(11) 0.01400(10) -0.00151(8) 0.00221(8) 0.00096(8)
P1 0.00962(16) 0.01361(17) 0.01148(16) -0.00039(13) 0.00142(13) -0.00116(13)
C1 0.0125(7) 0.0251(8) 0.0271(8) -0.0029(7) 0.0065(6) 0.0016(6)
C2 0.0110(7) 0.0301(9) 0.0223(8) -0.0013(7) 0.0018(6) 0.0008(6)
C3 0.0136(7) 0.0265(8) 0.0229(8) -0.0045(7) 0.0044(6) -0.0046(6)
C4 0.0197(8) 0.0236(8) 0.0237(8) 0.0004(7) 0.0082(6) -0.0041(6)
C5 0.0177(8) 0.0290(9) 0.0208(8) -0.0036(7) 0.0085(6) -0.0019(7)
C6 0.0095(6) 0.0153(7) 0.0150(7) -0.0011(5) 0.0016(5) -0.0004(5)
C7 0.0135(7) 0.0192(7) 0.0157(7) -0.0017(6) -0.0008(5) 0.0033(6)
C8 0.0153(7) 0.0235(8) 0.0174(7) -0.0052(6) -0.0014(6) 0.0003(6)
C9 0.0164(7) 0.0163(7) 0.0247(8) -0.0049(6) 0.0030(6) -0.0013(6)
C10 0.0133(7) 0.0159(7) 0.0199(7) 0.0005(6) 0.0039(6) -0.0006(6)
C11 0.0120(7) 0.0180(7) 0.0146(7) 0.0013(6) 0.0029(5) -0.0002(6)
C12 0.0157(8) 0.0376(10) 0.0301(9) -0.0153(8) 0.0050(7) -0.0038(7)
C13 0.0128(8) 0.0556(14) 0.0463(12) -0.0195(11) 0.0031(8) -0.0071(8)
C14 0.0147(8) 0.0446(11) 0.0309(9) 0.0014(8) 0.0077(7) 0.0062(8)
C15 0.0248(9) 0.0240(8) 0.0248(8) 0.0018(7) 0.0107(7) 0.0078(7)
C16 0.0194(8) 0.0175(7) 0.0218(8) -0.0012(6) 0.0054(6) 0.0000(6)
C17 0.0161(7) 0.0157(7) 0.0130(6) 0.0010(5) -0.0003(5) -0.0019(6)
C18 0.0165(7) 0.0193(7) 0.0159(7) -0.0013(6) 0.0000(6) -0.0022(6)
C19 0.0179(8) 0.0218(8) 0.0201(8) -0.0005(6) -0.0048(6) -0.0002(6)
C20 0.0271(9) 0.0275(9) 0.0177(8) 0.0045(7) -0.0043(7) -0.0014(7)
C21 0.0272(9) 0.0440(11) 0.0198(8) 0.0126(8) 0.0058(7) -0.0002(8)
C22 0.0181(8) 0.0335(10) 0.0208(8) 0.0081(7) 0.0041(6) 0.0006(7)
C23 0.0263(9) 0.0273(9) 0.0416(11) -0.0029(8) 0.0130(8) 0.0080(8)
C24 0.019(2) 0.010(2) 0.033(2) -0.005(2) 0.0086(17) -0.0002(19)
S1 0.0213(4) 0.0478(6) 0.0234(4) -0.0072(4) 0.0000(3) 0.0028(4)
N1 0.0291(16) 0.0353(18) 0.0214(15) -0.0017(13) 0.0032(12) 0.0118(14)
C25 0.029(2) 0.034(2) 0.037(2) 0.0067(19) 0.0157(17) 0.0150(17)
C26 0.0168(17) 0.031(2) 0.045(2) -0.0073(19) 0.0045(16) 0.0061(15)
C24D 0.017(2) 0.015(3) 0.0158(17) 0.002(2) 0.0041(15) 0.002(2)
S1D 0.0254(5) 0.0214(5) 0.0576(7) 0.0073(4) 0.0197(5) 0.0057(4)
N1D 0.0248(15) 0.0203(15) 0.0234(14) -0.0024(12) 0.0052(12) 0.0040(12)
C25D 0.0203(16) 0.0273(18) 0.0235(17) -0.0003(14) 0.0047(13) 0.0110(14)
C26D 0.0212(19) 0.032(2) 0.050(3) 0.008(2) 0.020(2) 0.0120(18)

loop_
_atom_type_symbol
_atom_type_description
_atom_type_scat_dispersion_real
_atom_type_scat_dispersion_imag
_atom_type_scat_source
C C 0.0033 0.0016 'International Tables Vol C Tables 4.2.6.8 and 6.1.1.4'
H H 0.0000 0.0000 'International Tables Vol C Tables 4.2.6.8 and 6.1.1.4'
Cl Cl 0.1484 0.1585 'International Tables Vol C Tables 4.2.6.8 and 6.1.1.4'
Fe Fe 0.3463 0.8444 'International Tables Vol C Tables 4.2.6.8 and 6.1.1.4'
N N 0.0061 0.0033 'International Tables Vol C Tables 4.2.6.8 and 6.1.1.4'
P P 0.1023 0.0942 'International Tables Vol C Tables 4.2.6.8 and 6.1.1.4'
Pd Pd -0.9988 1.0072 'International Tables Vol C Tables 4.2.6.8 and 6.1.1.4'
S S 0.1246 0.1234 'International Tables Vol C Tables 4.2.6.8 and 6.1.1.4'

loop_
_geom_angle_atom_site_label_1
_geom_angle_atom_site_label_2
_geom_angle_atom_site_label_3
_geom_angle
_geom_angle_site_symmetry_1
_geom_angle_site_symmetry_3
_geom_angle_publ_flag
Cl1 Pd1 Cl1 180.0 3_656 . ?
Cl1 Pd1 P1 93.467(13) 3_656 . ?
Cl1 Pd1 P1 86.533(13) . . ?
Cl1 Pd1 P1 86.534(13) 3_656 3_656 ?
Cl1 Pd1 P1 93.466(13) . 3_656 ?
P1 Pd1 P1 180.0 . 3_656 ?
C7 Fe1 C6 41.20(6) . . ?
C7 Fe1 C5 121.04(7) . . ?
C6 Fe1 C5 159.21(7) . . ?
C7 Fe1 C1 158.37(7) . . ?
C6 Fe1 C1 159.17(7) . . ?
C5 Fe1 C1 40.85(7) . . ?
C7 Fe1 C4 104.87(7) . . ?
C6 Fe1 C4 123.72(7) . . ?
C5 Fe1 C4 40.82(7) . . ?
C1 Fe1 C4 68.78(7) . . ?
C7 Fe1 C2 157.85(7) . . ?
C6 Fe1 C2 123.84(6) . . ?
C5 Fe1 C2 68.46(7) . . ?
C1 Fe1 C2 40.84(7) . . ?
C4 Fe1 C2 68.36(7) . . ?
C7 Fe1 C10 69.13(6) . . ?
C6 Fe1 C10 41.26(6) . . ?
C5 Fe1 C10 156.28(7) . . ?
C1 Fe1 C10 122.71(7) . . ?
C4 Fe1 C10 162.63(7) . . ?
C2 Fe1 C10 110.73(7) . . ?
C7 Fe1 C8 40.87(6) . . ?
C6 Fe1 C8 68.83(6) . . ?
C5 Fe1 C8 104.43(7) . . ?
C1 Fe1 C8 122.53(7) . . ?
C4 Fe1 C8 118.46(7) . . ?
C2 Fe1 C8 161.09(7) . . ?
C10 Fe1 C8 68.34(7) . . ?
C7 Fe1 C9 68.80(7) . . ?
C6 Fe1 C9 68.98(6) . . ?
C5 Fe1 C9 119.40(7) . . ?
C1 Fe1 C9 107.37(7) . . ?
C4 Fe1 C9 154.03(7) . . ?
C2 Fe1 C9 126.48(7) . . ?
C10 Fe1 C9 40.64(6) . . ?
C8 Fe1 C9 40.44(7) . . ?
C7 Fe1 C3 120.72(7) . . ?
C6 Fe1 C3 108.85(6) . . ?
C5 Fe1 C3 68.47(7) . . ?
C1 Fe1 C3 68.69(7) . . ?
C4 Fe1 C3 40.58(7) . . ?
C2 Fe1 C3 40.61(7) . . ?
C10 Fe1 C3 127.42(7) . . ?
C8 Fe1 C3 154.90(7) . . ?
C9 Fe1 C3 164.01(7) . . ?
C6 P1 C11 104.76(7) . . ?
C6 P1 C17 103.04(7) . . ?
C11 P1 C17 103.71(7) . . ?
C6 P1 Pd1 113.72(5) . . ?
C11 P1 Pd1 111.24(5) . . ?
C17 P1 Pd1 118.95(5) . . ?
C5 C1 C2 107.35(15) . . ?
C5 C1 C23 126.44(17) . . ?
C2 C1 C23 126.00(17) . . ?
C5 C1 Fe1 69.34(9) . . ?
C2 C1 Fe1 69.67(9) . . ?
C23 C1 Fe1 130.28(13) . . ?
C3 C2 C1 108.38(15) . . ?
C3 C2 Fe1 69.87(9) . . ?
C1 C2 Fe1 69.49(9) . . ?
C3 C2 H2 125.8 . . ?
C1 C2 H2 125.8 . . ?
Fe1 C2 H2 126.4 . . ?
C4 C3 C2 107.95(15) . . ?
C4 C3 Fe1 69.47(10) . . ?
C2 C3 Fe1 69.52(10) . . ?
C4 C3 H3 126.0 . . ?
C2 C3 H3 126.0 . . ?
Fe1 C3 H3 126.5 . . ?
C3 C4 C5 107.97(16) . . ?
C3 C4 Fe1 69.95(10) . . ?
C5 C4 Fe1 69.33(10) . . ?
C3 C4 H4 126.0 . . ?
C5 C4 H4 126.0 . . ?
Fe1 C4 H4 126.3 . . ?
C4 C5 C1 108.36(15) . . ?
C4 C5 Fe1 69.85(9) . . ?
C1 C5 Fe1 69.81(9) . . ?
C4 C5 H5 125.8 . . ?
C1 C5 H5 125.8 . . ?
Fe1 C5 H5 126.1 . . ?
C7 C6 C10 107.49(13) . . ?
C7 C6 P1 125.34(12) . . ?
C10 C6 P1 127.04(12) . . ?
C7 C6 Fe1 69.31(8) . . ?
C10 C6 Fe1 69.74(9) . . ?
P1 C6 Fe1 129.46(8) . . ?
C8 C7 C6 107.77(14) . . ?
C8 C7 Fe1 70.08(9) . . ?
C6 C7 Fe1 69.49(8) . . ?
C8 C7 H7 126.1 . . ?
C6 C7 H7 126.1 . . ?
Fe1 C7 H7 125.9 . . ?
C9 C8 C7 108.56(14) . . ?
C9 C8 Fe1 69.82(9) . . ?
C7 C8 Fe1 69.05(9) . . ?
C9 C8 H8 125.7 . . ?
C7 C8 H8 125.7 . . ?
Fe1 C8 H8 127.0 . . ?
C8 C9 C10 108.24(14) . . ?
C8 C9 Fe1 69.73(9) . . ?
C10 C9 Fe1 69.59(9) . . ?
C8 C9 H9 125.9 . . ?
C10 C9 H9 125.9 . . ?
Fe1 C9 H9 126.4 . . ?
C9 C10 C6 107.93(14) . . ?
C9 C10 Fe1 69.78(9) . . ?
C6 C10 Fe1 69.00(9) . . ?
C9 C10 H10 126.0 . . ?
C6 C10 H10 126.0 . . ?
Fe1 C10 H10 126.8 . . ?
C12 C11 C16 119.32(15) . . ?
C12 C11 P1 122.38(13) . . ?
C16 C11 P1 118.29(12) . . ?
C11 C12 C13 120.00(17) . . ?
C11 C12 H12 120.0 . . ?
C13 C12 H12 120.0 . . ?
C14 C13 C12 120.54(19) . . ?
C14 C13 H13 119.7 . . ?
C12 C13 H13 119.7 . . ?
C15 C14 C13 119.75(17) . . ?
C15 C14 H14 120.1 . . ?
C13 C14 H14 120.1 . . ?
C14 C15 C16 120.07(17) . . ?
C14 C15 H15 120.0 . . ?
C16 C15 H15 120.0 . . ?
C15 C16 C11 120.30(16) . . ?
C15 C16 H16 119.8 . . ?
C11 C16 H16 119.8 . . ?
C22 C17 C18 118.80(15) . . ?
C22 C17 P1 122.01(13) . . ?
C18 C17 P1 119.19(12) . . ?
C19 C18 C17 120.27(15) . . ?
C19 C18 H18 119.9 . . ?
C17 C18 H18 119.9 . . ?
C18 C19 C20 120.75(16) . . ?
C18 C19 H19 119.6 . . ?
C20 C19 H19 119.6 . . ?
C21 C20 C19 119.00(16) . . ?
C21 C20 H20 120.5 . . ?
C19 C20 H20 120.5 . . ?
C20 C21 C22 120.83(17) . . ?
C20 C21 H21 119.6 . . ?
C22 C21 H21 119.6 . . ?
C17 C22 C21 120.33(16) . . ?
C17 C22 H22 119.8 . . ?
C21 C22 H22 119.8 . . ?
C24D C23 C1 120.1(3) . . ?
C1 C23 C24 102.0(2) . . ?
C1 C23 H23A 111.4 . . ?
C24 C23 H23A 111.4 . . ?
C1 C23 H23B 111.4 . . ?
C24 C23 H23B 111.4 . . ?
H23A C23 H23B 109.2 . . ?
N1 C24 C23 123.6(5) . . ?
N1 C24 S1 114.4(4) . . ?
C23 C24 S1 122.0(4) . . ?
C26 S1 C24 89.1(3) . . ?
C26 S1 S1 136.03(16) . 3_566 ?
C24 S1 S1 129.0(2) . 3_566 ?
C24 N1 C25 111.1(4) . . ?
C26 C25 N1 116.3(4) . . ?
C26 C25 H25 121.9 . . ?
N1 C25 H25 121.9 . . ?
C25 C26 S1 109.1(3) . . ?
C25 C26 H26 125.4 . . ?
S1 C26 H26 125.4 . . ?
N1D C24D C23 126.8(4) . . ?
N1D C24D S1D 114.7(4) . . ?
C23 C24D S1D 118.5(4) . . ?
C26D S1D C24D 89.8(3) . . ?
C24D N1D C25D 111.5(4) . . ?
N1D C25D C26D 114.7(3) . . ?
N1D C25D H25D 122.7 . . ?
C26D C25D H25D 122.7 . . ?
C25D C26D S1D 109.4(3) . . ?
C25D C26D H26D 125.3 . . ?
S1D C26D H26D 125.3 . . ?

loop_
_geom_bond_atom_site_label_1
_geom_bond_atom_site_label_2
_geom_bond_distance
_geom_bond_site_symmetry_2
_geom_bond_publ_flag
Pd1 Cl1 2.3051(4) 3_656 ?
Pd1 Cl1 2.3051(4) . ?
Pd1 P1 2.3454(4) . ?
Pd1 P1 2.3454(4) 3_656 ?
Fe1 C7 2.0349(15) . ?
Fe1 C6 2.0373(15) . ?
Fe1 C5 2.0378(16) . ?
Fe1 C1 2.0441(16) . ?
Fe1 C4 2.0447(17) . ?
Fe1 C2 2.0465(16) . ?
Fe1 C10 2.0472(16) . ?
Fe1 C8 2.0486(16) . ?
Fe1 C9 2.0498(16) . ?
Fe1 C3 2.0510(17) . ?
P1 C6 1.7993(16) . ?
P1 C11 1.8161(16) . ?
P1 C17 1.8226(16) . ?
C1 C5 1.424(3) . ?
C1 C2 1.427(2) . ?
C1 C23 1.495(3) . ?
C2 C3 1.422(3) . ?
C2 H2 0.9500 . ?
C3 C4 1.420(2) . ?
C3 H3 0.9500 . ?
C4 C5 1.424(2) . ?
C4 H4 0.9500 . ?
C5 H5 0.9500 . ?
C6 C7 1.433(2) . ?
C6 C10 1.439(2) . ?
C7 C8 1.426(2) . ?
C7 H7 0.9500 . ?
C8 C9 1.417(2) . ?
C8 H8 0.9500 . ?
C9 C10 1.423(2) . ?
C9 H9 0.9500 . ?
C10 H10 0.9500 . ?
C11 C12 1.384(2) . ?
C11 C16 1.393(2) . ?
C12 C13 1.389(3) . ?
C12 H12 0.9500 . ?
C13 C14 1.382(3) . ?
C13 H13 0.9500 . ?
C14 C15 1.378(3) . ?
C14 H14 0.9500 . ?
C15 C16 1.390(2) . ?
C15 H15 0.9500 . ?
C16 H16 0.9500 . ?
C17 C22 1.386(2) . ?
C17 C18 1.399(2) . ?
C18 C19 1.383(2) . ?
C18 H18 0.9500 . ?
C19 C20 1.390(3) . ?
C19 H19 0.9500 . ?
C20 C21 1.376(3) . ?
C20 H20 0.9500 . ?
C21 C22 1.395(2) . ?
C21 H21 0.9500 . ?
C22 H22 0.9500 . ?
C23 C24D 1.446(7) . ?
C23 C24 1.583(6) . ?
C23 H23A 0.9900 . ?
C23 H23B 0.9900 . ?
C24 N1 1.276(7) . ?
C24 S1 1.736(7) . ?
S1 C26 1.723(4) . ?
S1 S1 2.063(2) 3_566 ?
N1 C25 1.374(5) . ?
C25 C26 1.339(7) . ?
C25 H25 0.9500 . ?
C26 H26 0.9500 . ?
C24D N1D 1.305(6) . ?
C24D S1D 1.719(5) . ?
S1D C26D 1.709(4) . ?
N1D C25D 1.359(5) . ?
C25D C26D 1.394(6) . ?
C25D H25D 0.9500 . ?
C26D H26D 0.9500 . ?
